data_7026651
loop_
_publ_author_name
'Limburg, Carolin'
'G\'omez-Ruiz, Santiago'
'Hey-Hawkins, Evamarie'

_publ_section_title
;
 A sodium ferrocenyl-phosphanide polymer based on racemic primary
 aminoalkyl(bisphosphanyl)ferrocene.
;
_journal_issue 31
_journal_name_full 'Dalton transactions (Cambridge, England : 2003)'
_journal_page_first 7217
_journal_page_last 7219
_journal_paper_doi 10.1039/c0dt00568a
_journal_volume 39
_journal_year 2010
_chemical_formula_sum 'C21 H33 Fe N Na2 O2 P2'
_chemical_formula_weight 495.25
_chemical_name_systematic
;
?
;
_space_group_IT_number 2
_symmetry_cell_setting triclinic
_symmetry_space_group_name_Hall '-P 1'
_symmetry_space_group_name_H-M 'P -1'
_atom_sites_solution_hydrogens geom
_atom_sites_solution_primary direct
_atom_sites_solution_secondary difmap
_audit_conform_dict_location ftp://ftp.iucr.org/pub/cif_core.dic
_audit_conform_dict_name cif_core.dic
_audit_conform_dict_version 2.3
_audit_creation_date 2008-08-02T16:33:49-00:00
_audit_creation_method 'WinGX routine CIF_UPDATE'
_cell_angle_alpha 74.681(3)
_cell_angle_beta 69.882(3)
_cell_angle_gamma 70.925(3)
_cell_formula_units_Z 2
_cell_length_a 10.3812(4)
_cell_length_b 10.9169(3)
_cell_length_c 12.2737(4)
_cell_measurement_reflns_used 6766
_cell_measurement_temperature 130(2)
_cell_measurement_theta_max 32.4251
_cell_measurement_theta_min 2.8963
_cell_volume 1216.21(8)
_computing_cell_refinement
;
CrysAlis RED, Oxford Diffraction Ltd.,
Version 1.171.32.15 (release 10-01-2008 CrysAlis171 .NET)
(compiled Jan 10 2008,16:37:18)
;
_computing_data_collection
;
CrysAlis CCD, Oxford Diffraction Ltd.,
Version 1.171.32.15 (release 10-01-2008 CrysAlis171 .NET)
(compiled Jan 10 2008,16:37:18)
;
_computing_data_reduction
;
CrysAlis RED, Oxford Diffraction Ltd.,
Version 1.171.32.15 (release 10-01-2008 CrysAlis171 .NET)
(compiled Jan 10 2008,16:37:18)
;
_computing_structure_refinement 'SHELXL-97 (Sheldrick, 1997)'
_diffrn_ambient_temperature 130(2)
_diffrn_detector_area_resol_mean 16.356
_diffrn_measured_fraction_theta_full 0.999
_diffrn_measured_fraction_theta_max 0.999
_diffrn_measurement_device_type 'ccd xcalibur s'
_diffrn_measurement_method '\w scans and \f scans'
_diffrn_orient_matrix_UB_11 0.0104895018
_diffrn_orient_matrix_UB_12 -0.0322053437
_diffrn_orient_matrix_UB_13 0.0556591058
_diffrn_orient_matrix_UB_21 -0.0711127172
_diffrn_orient_matrix_UB_22 -0.0044744937
_diffrn_orient_matrix_UB_23 0.0210680699
_diffrn_orient_matrix_UB_31 0.0218766704
_diffrn_orient_matrix_UB_32 -0.0616210692
_diffrn_orient_matrix_UB_33 -0.0186108542
_diffrn_radiation_monochromator graphite
_diffrn_radiation_type MoK\a
_diffrn_radiation_wavelength 0.71073
_diffrn_reflns_av_R_equivalents 0.0445
_diffrn_reflns_av_unetI/netI 0.0564
_diffrn_reflns_limit_h_max 13
_diffrn_reflns_limit_h_min -13
_diffrn_reflns_limit_k_max 14
_diffrn_reflns_limit_k_min -14
_diffrn_reflns_limit_l_max 16
_diffrn_reflns_limit_l_min -16
_diffrn_reflns_number 28818
_diffrn_reflns_theta_full 28.28
_diffrn_reflns_theta_max 28.28
_diffrn_reflns_theta_min 2.91
_exptl_absorpt_coefficient_mu 0.804
_exptl_absorpt_correction_T_max 1
_exptl_absorpt_correction_T_min 0.97692
_exptl_absorpt_correction_type multi-scan
_exptl_absorpt_process_details
;
CrysAlis RED, Oxford Diffraction Ltd.,
Version 1.171.32.15 (release 10-01-2008 CrysAlis171 .NET)
(compiled Jan 10 2008,16:37:18)
Empirical absorption correction using spherical harmonics,
implemented in SCALE3 ABSPACK scaling algorithm.
;
_exptl_crystal_colour orange
_exptl_crystal_density_diffrn 1.352
_exptl_crystal_density_method 'not measured'
_exptl_crystal_description plates
_exptl_crystal_F_000 520
_exptl_crystal_size_max 0.3
_exptl_crystal_size_mid 0.15
_exptl_crystal_size_min 0.1
_refine_diff_density_max 1.69
_refine_diff_density_min -0.364
_refine_diff_density_rms 0.071
_refine_ls_extinction_method none
_refine_ls_goodness_of_fit_ref 1.001
_refine_ls_hydrogen_treatment mixed
_refine_ls_matrix_type full
_refine_ls_number_parameters 262
_refine_ls_number_reflns 6032
_refine_ls_number_restraints 20
_refine_ls_restrained_S_all 1.009
_refine_ls_R_factor_all 0.0867
_refine_ls_R_factor_gt 0.0507
_refine_ls_shift/su_max 0.002
_refine_ls_shift/su_mean 0
_refine_ls_structure_factor_coef Fsqd
_refine_ls_weighting_details 'calc w=1/[\s^2^(Fo^2^)+(0.0715P)^2^+0.0000P] where P=(Fo^2^+2Fc^2^)/3'
_refine_ls_weighting_scheme calc
_refine_ls_wR_factor_gt 0.1209
_refine_ls_wR_factor_ref 0.1308
_reflns_number_gt 4030
_reflns_number_total 6032
_reflns_threshold_expression >2sigma(I)
_cod_data_source_file c0dt00568a.txt
_cod_data_source_block p-1
_cod_original_cell_volume 1216.21(7)
_cod_original_sg_symbol_H-M P-1
_cod_database_code 7026651

loop_
_symmetry_equiv_pos_as_xyz
'x, y, z'
'-x, -y, -z'

loop_
_atom_site_label
_atom_site_type_symbol
_atom_site_fract_x
_atom_site_fract_y
_atom_site_fract_z
_atom_site_U_iso_or_equiv
_atom_site_adp_type
_atom_site_occupancy
_atom_site_symmetry_multiplicity
_atom_site_calc_flag
_atom_site_refinement_flags
_atom_site_disorder_assembly
_atom_site_disorder_group
Fe1 Fe 0.99624(4) 0.26237(4) 0.66480(4) 0.03506(14) Uani 1 1 d . B .
P1 P 1.16738(8) 0.12521(7) 0.89292(7) 0.03339(19) Uani 1 1 d . . .
P2 P 0.66103(8) 0.22363(8) 0.85975(8) 0.0395(2) Uani 1 1 d . . .
Na1 Na 0.86075(12) 0.14033(10) 0.99229(11) 0.0370(3) Uani 1 1 d . . .
Na2 Na 1.46311(11) 0.12547(11) 0.81461(11) 0.0384(3) Uani 1 1 d . . .
O1 O 0.7861(2) 0.2818(2) 1.1248(2) 0.0538(6) Uani 1 1 d D . .
O2 O 1.5860(2) -0.0900(2) 0.7958(2) 0.0571(7) Uani 1 1 d D . .
N1 N 1.4579(2) 0.2087(2) 0.6059(2) 0.0371(6) Uani 1 1 d . . .
C1 C 1.1168(3) 0.2528(3) 0.7736(3) 0.0304(6) Uani 1 1 d . B .
C2 C 1.1960(3) 0.2700(3) 0.6511(3) 0.0340(6) Uani 1 1 d . . .
C3 C 1.1222(3) 0.3887(3) 0.5914(3) 0.0403(7) Uani 1 1 d . B .
H3 H 1.1519 0.4238 0.5101 0.048 Uiso 1 1 calc R . .
C4 C 0.9975(3) 0.4450(3) 0.6742(3) 0.0425(8) Uani 1 1 d . . .
H4 H 0.9286 0.5244 0.6584 0.051 Uiso 1 1 calc R B .
C5 C 0.9932(3) 0.3620(3) 0.7851(3) 0.0358(7) Uani 1 1 d . B .
H5 H 0.9197 0.3765 0.8561 0.043 Uiso 1 1 calc R . .
C6 C 0.8068(3) 0.2061(3) 0.7241(3) 0.0366(7) Uani 1 1 d . . .
C7 C 0.9294(3) 0.0963(3) 0.7113(3) 0.0380(7) Uani 1 1 d . B .
H7 H 0.9501 0.0262 0.773 0.046 Uiso 1 1 calc R . .
C8 C 1.0147(4) 0.1074(3) 0.5940(3) 0.0490(9) Uani 1 1 d . . .
H8 H 1.1007 0.046 0.5628 0.059 Uiso 1 1 calc R B .
C9 C 0.9497(4) 0.2262(4) 0.5306(3) 0.0542(9) Uani 1 1 d . B .
H9 H 0.984 0.2596 0.4494 0.065 Uiso 1 1 calc R . .
C10 C 0.8237(4) 0.2862(3) 0.6111(3) 0.0454(8) Uani 1 1 d . B .
H10 H 0.7599 0.3682 0.5921 0.055 Uiso 1 1 calc R . .
C11 C 1.3324(3) 0.1821(3) 0.5947(3) 0.0367(7) Uani 1 1 d . B .
H11A H 1.3317 0.0897 0.6309 0.044 Uiso 1 1 calc R . .
H11B H 1.3409 0.1924 0.5101 0.044 Uiso 1 1 calc R . .
C12 C 1.5875(3) 0.1212(3) 0.5437(3) 0.0481(8) Uani 1 1 d . B .
H12A H 1.5922 0.1373 0.4602 0.072 Uiso 1 1 calc R . .
H12B H 1.5865 0.0295 0.5778 0.072 Uiso 1 1 calc R . .
H12C H 1.6706 0.1384 0.5515 0.072 Uiso 1 1 calc R . .
C13 C 1.4618(3) 0.3449(3) 0.5566(3) 0.0477(8) Uani 1 1 d . B .
H13A H 1.5472 0.3592 0.5629 0.072 Uiso 1 1 calc R . .
H13B H 1.3772 0.4038 0.6001 0.072 Uiso 1 1 calc R . .
H13C H 1.4636 0.3632 0.4735 0.072 Uiso 1 1 calc R . .
C14 C 0.6968(8) 0.4116(6) 1.1123(7) 0.0577(10) Uani 0.643(8) 1 d PD A 1
H14A H 0.5979 0.415 1.1616 0.069 Uiso 0.643(8) 1 calc PR A 1
H14B H 0.697 0.4468 1.0292 0.069 Uiso 0.643(8) 1 calc PR A 1
C15 C 0.7655(9) 0.4864(5) 1.1552(7) 0.0577(10) Uani 0.643(8) 1 d PD A 1
H15A H 0.8473 0.5112 1.0924 0.069 Uiso 0.643(8) 1 calc PR A 1
H15B H 0.6962 0.5667 1.1832 0.069 Uiso 0.643(8) 1 calc PR A 1
C16 C 0.8132(9) 0.3868(8) 1.2561(8) 0.0577(10) Uani 0.643(8) 1 d PD A 1
H16A H 0.7368 0.3934 1.3312 0.069 Uiso 0.643(8) 1 calc PR A 1
H16B H 0.8987 0.3999 1.2652 0.069 Uiso 0.643(8) 1 calc PR A 1
C17 C 0.8464(17) 0.2537(7) 1.2184(13) 0.0577(10) Uani 0.643(8) 1 d PD A 1
H17A H 0.9503 0.2152 1.1921 0.069 Uiso 0.643(8) 1 calc PR A 1
H17B H 0.8035 0.1911 1.2845 0.069 Uiso 0.643(8) 1 calc PR A 1
C14B C 0.7477(15) 0.4272(12) 1.0926(13) 0.0577(10) Uani 0.357(8) 1 d P A 2
H14C H 0.8322 0.4593 1.0438 0.069 Uiso 0.357(8) 1 calc PR A 2
H14D H 0.6753 0.458 1.049 0.069 Uiso 0.357(8) 1 calc PR A 2
C15B C 0.6902(15) 0.4718(11) 1.2072(12) 0.0577(10) Uani 0.357(8) 1 d P A 2
H15C H 0.6992 0.5615 1.1991 0.069 Uiso 0.357(8) 1 calc PR A 2
H15D H 0.589 0.4715 1.2423 0.069 Uiso 0.357(8) 1 calc PR A 2
C16B C 0.7765(15) 0.3773(17) 1.2774(15) 0.0577(10) Uani 0.357(8) 1 d P A 2
H16C H 0.842 0.4172 1.2902 0.069 Uiso 0.357(8) 1 calc PR A 2
H16D H 0.7162 0.345 1.355 0.069 Uiso 0.357(8) 1 calc PR A 2
C17B C 0.854(3) 0.2726(15) 1.213(2) 0.0577(10) Uani 0.357(8) 1 d P A 2
H17C H 0.8561 0.187 1.2667 0.069 Uiso 0.357(8) 1 calc PR A 2
H17D H 0.9533 0.2786 1.1744 0.069 Uiso 0.357(8) 1 calc PR A 2
C18 C 1.5239(12) -0.1889(13) 0.804(2) 0.0520(9) Uani 0.489(8) 1 d PD B 1
H18A H 1.476 -0.1682 0.7419 0.062 Uiso 0.489(8) 1 calc PR B 1
H18B H 1.4545 -0.2031 0.8822 0.062 Uiso 0.489(8) 1 calc PR B 1
C19 C 1.6547(8) -0.3103(7) 0.7867(10) 0.0520(9) Uani 0.489(8) 1 d PD B 1
H19A H 1.629 -0.3916 0.8352 0.062 Uiso 0.489(8) 1 calc PR B 1
H19B H 1.6926 -0.3212 0.703 0.062 Uiso 0.489(8) 1 calc PR B 1
C20 C 1.7643(9) -0.2795(8) 0.8269(9) 0.0520(9) Uani 0.489(8) 1 d PD B 1
H20A H 1.7621 -0.3241 0.9087 0.062 Uiso 0.489(8) 1 calc PR B 1
H20B H 1.8613 -0.3088 0.7749 0.062 Uiso 0.489(8) 1 calc PR B 1
C21 C 1.7215(10) -0.1342(8) 0.8190(10) 0.0520(9) Uani 0.489(8) 1 d PD B 1
H21A H 1.7141 -0.1106 0.8939 0.062 Uiso 0.489(8) 1 calc PR B 1
H21B H 1.7918 -0.0939 0.7546 0.062 Uiso 0.489(8) 1 calc PR B 1
C18B C 1.5379(13) -0.2011(13) 0.797(2) 0.0520(9) Uani 0.511(8) 1 d P B 2
H18C H 1.551 -0.2098 0.7151 0.062 Uiso 0.511(8) 1 calc PR B 2
H18D H 1.4356 -0.1875 0.8397 0.062 Uiso 0.511(8) 1 calc PR B 2
C19B C 1.6201(8) -0.3193(7) 0.8545(10) 0.0520(9) Uani 0.511(8) 1 d P B 2
H19C H 1.5601 -0.3519 0.9321 0.062 Uiso 0.511(8) 1 calc PR B 2
H19D H 1.658 -0.3893 0.8057 0.062 Uiso 0.511(8) 1 calc PR B 2
C20B C 1.7322(9) -0.2847(8) 0.8684(9) 0.0520(9) Uani 0.511(8) 1 d P B 2
H20C H 1.8233 -0.3511 0.8441 0.062 Uiso 0.511(8) 1 calc PR B 2
H20D H 1.7143 -0.2781 0.9515 0.062 Uiso 0.511(8) 1 calc PR B 2
C21B C 1.7364(10) -0.1512(9) 0.7888(10) 0.0520(9) Uani 0.511(8) 1 d P B 2
H21C H 1.7751 -0.0993 0.8188 0.062 Uiso 0.511(8) 1 calc PR B 2
H21D H 1.7938 -0.1615 0.7071 0.062 Uiso 0.511(8) 1 calc PR B 2
H1P H 1.148(5) 0.191(4) 0.960(4) 0.114(17) Uiso 1 1 d . . .
H2P H 0.600(4) 0.347(4) 0.844(4) 0.078(12) Uiso 1 1 d . . .

loop_
_atom_site_aniso_label
_atom_site_aniso_U_11
_atom_site_aniso_U_22
_atom_site_aniso_U_33
_atom_site_aniso_U_23
_atom_site_aniso_U_13
_atom_site_aniso_U_12
Fe1 0.0345(2) 0.0385(3) 0.0404(3) -0.00325(19) -0.0203(2) -0.01268(18)
P1 0.0334(4) 0.0329(4) 0.0341(4) 0.0018(3) -0.0143(3) -0.0100(3)
P2 0.0314(4) 0.0407(5) 0.0520(5) -0.0129(4) -0.0186(4) -0.0054(3)
Na1 0.0354(6) 0.0308(6) 0.0492(7) -0.0096(5) -0.0196(6) -0.0039(5)
Na2 0.0311(6) 0.0395(6) 0.0477(7) -0.0079(5) -0.0175(5) -0.0062(5)
O1 0.0582(14) 0.0395(12) 0.0765(17) -0.0263(12) -0.0372(14) 0.0031(11)
O2 0.0373(12) 0.0357(12) 0.094(2) -0.0057(12) -0.0209(13) -0.0053(10)
N1 0.0337(13) 0.0403(14) 0.0449(15) -0.0124(12) -0.0116(12) -0.0148(11)
C1 0.0302(14) 0.0325(15) 0.0363(16) -0.0038(12) -0.0155(13) -0.0133(12)
C2 0.0385(15) 0.0366(15) 0.0366(16) -0.0048(13) -0.0174(14) -0.0163(13)
C3 0.0512(19) 0.0393(16) 0.0431(18) 0.0083(14) -0.0266(16) -0.0263(15)
C4 0.0469(18) 0.0311(15) 0.060(2) -0.0006(15) -0.0332(17) -0.0106(14)
C5 0.0352(15) 0.0327(15) 0.0458(18) -0.0068(13) -0.0194(14) -0.0084(12)
C6 0.0366(15) 0.0365(16) 0.0476(19) -0.0066(14) -0.0226(15) -0.0128(13)
C7 0.0360(15) 0.0379(16) 0.0485(19) -0.0101(14) -0.0175(15) -0.0124(13)
C8 0.0435(18) 0.057(2) 0.059(2) -0.0261(18) -0.0106(17) -0.0218(16)
C9 0.059(2) 0.080(3) 0.045(2) -0.0081(19) -0.0199(18) -0.043(2)
C10 0.0492(19) 0.0485(19) 0.054(2) 0.0021(16) -0.0340(18) -0.0212(15)
C11 0.0425(16) 0.0437(17) 0.0348(16) -0.0081(13) -0.0122(14) -0.0231(14)
C12 0.0424(18) 0.0504(19) 0.054(2) -0.0188(17) -0.0070(17) -0.0146(15)
C13 0.0399(17) 0.0408(18) 0.071(2) -0.0089(16) -0.0177(17) -0.0203(14)
C14 0.064(2) 0.0457(15) 0.072(2) -0.0167(16) -0.0303(18) -0.0084(17)
C15 0.064(2) 0.0457(15) 0.072(2) -0.0167(16) -0.0303(18) -0.0084(17)
C16 0.064(2) 0.0457(15) 0.072(2) -0.0167(16) -0.0303(18) -0.0084(17)
C17 0.064(2) 0.0457(15) 0.072(2) -0.0167(16) -0.0303(18) -0.0084(17)
C14B 0.064(2) 0.0457(15) 0.072(2) -0.0167(16) -0.0303(18) -0.0084(17)
C15B 0.064(2) 0.0457(15) 0.072(2) -0.0167(16) -0.0303(18) -0.0084(17)
C16B 0.064(2) 0.0457(15) 0.072(2) -0.0167(16) -0.0303(18) -0.0084(17)
C17B 0.064(2) 0.0457(15) 0.072(2) -0.0167(16) -0.0303(18) -0.0084(17)
C18 0.0423(17) 0.0435(12) 0.068(3) -0.0178(15) -0.0120(19) -0.0055(11)
C19 0.0423(17) 0.0435(12) 0.068(3) -0.0178(15) -0.0120(19) -0.0055(11)
C20 0.0423(17) 0.0435(12) 0.068(3) -0.0178(15) -0.0120(19) -0.0055(11)
C21 0.0423(17) 0.0435(12) 0.068(3) -0.0178(15) -0.0120(19) -0.0055(11)
C18B 0.0423(17) 0.0435(12) 0.068(3) -0.0178(15) -0.0120(19) -0.0055(11)
C19B 0.0423(17) 0.0435(12) 0.068(3) -0.0178(15) -0.0120(19) -0.0055(11)
C20B 0.0423(17) 0.0435(12) 0.068(3) -0.0178(15) -0.0120(19) -0.0055(11)
C21B 0.0423(17) 0.0435(12) 0.068(3) -0.0178(15) -0.0120(19) -0.0055(11)

loop_
_atom_type_symbol
_atom_type_description
_atom_type_scat_dispersion_real
_atom_type_scat_dispersion_imag
_atom_type_scat_source
Fe Fe 0.3463 0.8444 'International Tables Vol C Tables 4.2.6.8 and 6.1.1.4'
P P 0.1023 0.0942 'International Tables Vol C Tables 4.2.6.8 and 6.1.1.4'
Na Na 0.0362 0.0249 'International Tables Vol C Tables 4.2.6.8 and 6.1.1.4'
O O 0.0106 0.006 'International Tables Vol C Tables 4.2.6.8 and 6.1.1.4'
N N 0.0061 0.0033 'International Tables Vol C Tables 4.2.6.8 and 6.1.1.4'
C C 0.0033 0.0016 'International Tables Vol C Tables 4.2.6.8 and 6.1.1.4'
H H 0 0 'International Tables Vol C Tables 4.2.6.8 and 6.1.1.4'

loop_
_geom_angle_atom_site_label_1
_geom_angle_atom_site_label_2
_geom_angle_atom_site_label_3
_geom_angle
_geom_angle_site_symmetry_1
_geom_angle_site_symmetry_3
C7 Fe1 C8 40.57(13) . .
C7 Fe1 C9 68.38(14) . .
C8 Fe1 C9 40.83(15) . .
C7 Fe1 C4 157.41(14) . .
C8 Fe1 C4 159.64(15) . .
C9 Fe1 C4 122.34(14) . .
C7 Fe1 C10 67.76(12) . .
C8 Fe1 C10 68.29(14) . .
C9 Fe1 C10 40.86(14) . .
C4 Fe1 C10 106.30(13) . .
C7 Fe1 C3 161.27(13) . .
C8 Fe1 C3 123.97(14) . .
C9 Fe1 C3 106.57(14) . .
C4 Fe1 C3 40.62(13) . .
C10 Fe1 C3 121.01(13) . .
C7 Fe1 C5 122.81(13) . .
C8 Fe1 C5 158.59(14) . .
C9 Fe1 C5 159.20(14) . .
C4 Fe1 C5 40.75(12) . .
C10 Fe1 C5 123.11(13) . .
C3 Fe1 C5 68.31(13) . .
C7 Fe1 C2 125.21(11) . .
C8 Fe1 C2 108.44(12) . .
C9 Fe1 C2 122.00(13) . .
C4 Fe1 C2 68.60(12) . .
C10 Fe1 C2 157.48(13) . .
C3 Fe1 C2 40.93(11) . .
C5 Fe1 C2 68.21(12) . .
C7 Fe1 C6 40.72(11) . .
C8 Fe1 C6 68.73(12) . .
C9 Fe1 C6 68.80(13) . .
C4 Fe1 C6 120.68(12) . .
C10 Fe1 C6 40.29(12) . .
C3 Fe1 C6 156.12(12) . .
C5 Fe1 C6 107.27(12) . .
C2 Fe1 C6 161.27(12) . .
C7 Fe1 C1 108.83(12) . .
C8 Fe1 C1 122.99(13) . .
C9 Fe1 C1 158.30(14) . .
C4 Fe1 C1 68.80(11) . .
C10 Fe1 C1 159.84(13) . .
C3 Fe1 C1 68.80(11) . .
C5 Fe1 C1 40.62(11) . .
C2 Fe1 C1 40.74(12) . .
C6 Fe1 C1 124.09(12) . .
C1 P1 Na2 95.78(9) . .
C1 P1 Na1 139.21(9) . 2_757
Na2 P1 Na1 109.67(4) . 2_757
C1 P1 Na1 85.69(9) . .
Na2 P1 Na1 174.01(4) . .
Na1 P1 Na1 72.31(4) 2_757 .
C1 P1 H1P 99(2) . .
Na2 P1 H1P 89(2) . .
Na1 P1 H1P 113(2) 2_757 .
Na1 P1 H1P 85(2) . .
C6 P2 Na1 89.99(9) . .
C6 P2 Na2 100.94(9) . 1_455
Na1 P2 Na2 139.29(5) . 1_455
C6 P2 H2P 102.5(18) . .
Na1 P2 H2P 116.3(18) . .
Na2 P2 H2P 99.5(18) 1_455 .
O1 Na1 P2 106.96(7) . .
O1 Na1 P1 112.49(8) . 2_757
P2 Na1 P1 101.79(4) . 2_757
O1 Na1 P1 102.89(7) . .
P2 Na1 P1 125.18(5) . .
P1 Na1 P1 107.69(4) 2_757 .
O1 Na1 Na1 120.84(8) . 2_757
P2 Na1 Na1 131.52(6) . 2_757
P1 Na1 Na1 54.19(3) 2_757 2_757
P1 Na1 Na1 53.50(3) . 2_757
O2 Na2 N1 97.78(10) . .
O2 Na2 P2 103.01(7) . 1_655
N1 Na2 P2 109.43(7) . 1_655
O2 Na2 P1 104.81(7) . .
N1 Na2 P1 92.31(6) . .
P2 Na2 P1 141.71(5) 1_655 .
C17 O1 C14 112.5(5) . .
C14 O1 C17B 106.4(8) . .
C17 O1 C14B 105.4(6) . .
C17B O1 C14B 97.2(8) . .
C17 O1 Na1 121.2(5) . .
C14 O1 Na1 125.5(3) . .
C17B O1 Na1 125.5(9) . .
C14B O1 Na1 124.2(5) . .
C18 O2 C21 115.5(7) . .
C21 O2 C18B 110.6(6) . .
C18 O2 C21B 107.8(6) . .
C18B O2 C21B 101.8(6) . .
C18 O2 Na2 124.8(4) . .
C21 O2 Na2 115.9(3) . .
C18B O2 Na2 131.1(5) . .
C21B O2 Na2 127.0(4) . .
C13 N1 C12 109.1(3) . .
C13 N1 C11 111.1(2) . .
C12 N1 C11 109.4(2) . .
C13 N1 Na2 118.06(19) . .
C12 N1 Na2 101.40(19) . .
C11 N1 Na2 107.18(18) . .
C5 C1 C2 105.9(3) . .
C5 C1 P1 126.3(2) . .
C2 C1 P1 127.6(2) . .
C5 C1 Fe1 67.93(15) . .
C2 C1 Fe1 68.27(15) . .
P1 C1 Fe1 131.23(14) . .
C3 C2 C1 108.5(3) . .
C3 C2 C11 124.8(3) . .
C1 C2 C11 126.6(3) . .
C3 C2 Fe1 68.93(16) . .
C1 C2 Fe1 70.99(16) . .
C11 C2 Fe1 126.67(19) . .
C4 C3 C2 108.2(3) . .
C4 C3 Fe1 69.61(18) . .
C2 C3 Fe1 70.13(16) . .
C4 C3 H3 125.9 . .
C2 C3 H3 125.9 . .
Fe1 C3 H3 125.9 . .
C3 C4 C5 107.9(3) . .
C3 C4 Fe1 69.76(17) . .
C5 C4 Fe1 69.91(17) . .
C3 C4 H4 126.1 . .
C5 C4 H4 126.1 . .
Fe1 C4 H4 125.9 . .
C4 C5 C1 109.5(3) . .
C4 C5 Fe1 69.34(17) . .
C1 C5 Fe1 71.45(16) . .
C4 C5 H5 125.3 . .
C1 C5 H5 125.3 . .
Fe1 C5 H5 125.5 . .
C10 C6 C7 105.1(3) . .
C10 C6 P2 130.7(2) . .
C7 C6 P2 124.2(2) . .
C10 C6 Fe1 67.85(17) . .
C7 C6 Fe1 67.40(16) . .
P2 C6 Fe1 131.22(15) . .
C8 C7 C6 109.9(3) . .
C8 C7 Fe1 69.78(18) . .
C6 C7 Fe1 71.88(17) . .
C8 C7 H7 125.1 . .
C6 C7 H7 125.1 . .
Fe1 C7 H7 124.9 . .
C7 C8 C9 107.8(3) . .
C7 C8 Fe1 69.66(17) . .
C9 C8 Fe1 69.70(19) . .
C7 C8 H8 126.1 . .
C9 C8 H8 126.1 . .
Fe1 C8 H8 126.1 . .
C8 C9 C10 107.1(3) . .
C8 C9 Fe1 69.47(19) . .
C10 C9 Fe1 69.67(18) . .
C8 C9 H9 126.5 . .
C10 C9 H9 126.5 . .
Fe1 C9 H9 126 . .
C9 C10 C6 110.1(3) . .
C9 C10 Fe1 69.48(18) . .
C6 C10 Fe1 71.85(17) . .
C9 C10 H10 125 . .
C6 C10 H10 125 . .
Fe1 C10 H10 125.3 . .
N1 C11 C2 113.2(2) . .
N1 C11 H11A 108.9 . .
C2 C11 H11A 108.9 . .
N1 C11 H11B 108.9 . .
C2 C11 H11B 108.9 . .
H11A C11 H11B 107.7 . .
N1 C12 H12A 109.5 . .
N1 C12 H12B 109.5 . .
H12A C12 H12B 109.5 . .
N1 C12 H12C 109.5 . .
H12A C12 H12C 109.5 . .
H12B C12 H12C 109.5 . .
N1 C13 H13A 109.5 . .
N1 C13 H13B 109.5 . .
H13A C13 H13B 109.5 . .
N1 C13 H13C 109.5 . .
H13A C13 H13C 109.5 . .
H13B C13 H13C 109.5 . .
O1 C14 C15 102.2(5) . .
O1 C14 H14A 111.3 . .
C15 C14 H14A 111.3 . .
O1 C14 H14B 111.3 . .
C15 C14 H14B 111.3 . .
H14A C14 H14B 109.2 . .
C16 C15 C14 102.6(5) . .
C16 C15 H15A 111.2 . .
C14 C15 H15A 111.2 . .
C16 C15 H15B 111.2 . .
C14 C15 H15B 111.2 . .
H15A C15 H15B 109.2 . .
C15 C16 C17 103.5(7) . .
C15 C16 H16A 111.1 . .
C17 C16 H16A 111.1 . .
C15 C16 H16B 111.1 . .
C17 C16 H16B 111.1 . .
H16A C16 H16B 109 . .
O1 C17 C16 105.2(7) . .
O1 C17 H17A 110.7 . .
C16 C17 H17A 110.7 . .
O1 C17 H17B 110.7 . .
C16 C17 H17B 110.7 . .
H17A C17 H17B 108.8 . .
C15B C14B O1 103.5(10) . .
C15B C14B H14C 111.1 . .
O1 C14B H14C 111.1 . .
C15B C14B H14D 111.1 . .
O1 C14B H14D 111.1 . .
H14C C14B H14D 109 . .
C16B C15B C14B 103.8(11) . .
C16B C15B H15C 111 . .
C14B C15B H15C 111 . .
C16B C15B H15D 111 . .
C14B C15B H15D 111 . .
H15C C15B H15D 109 . .
C17B C16B C15B 106.0(15) . .
C17B C16B H16C 110.5 . .
C15B C16B H16C 110.5 . .
C17B C16B H16D 110.5 . .
C15B C16B H16D 110.5 . .
H16C C16B H16D 108.7 . .
C16B C17B O1 108.6(17) . .
C16B C17B H17C 110 . .
O1 C17B H17C 110 . .
C16B C17B H17D 110 . .
O1 C17B H17D 110 . .
H17C C17B H17D 108.3 . .
O2 C18 C19 102.1(7) . .
O2 C18 H18A 111.4 . .
C19 C18 H18A 111.4 . .
O2 C18 H18B 111.4 . .
C19 C18 H18B 111.4 . .
H18A C18 H18B 109.2 . .
C20 C19 C18 104.6(7) . .
C20 C19 H19A 110.8 . .
C18 C19 H19A 110.8 . .
C20 C19 H19B 110.8 . .
C18 C19 H19B 110.8 . .
H19A C19 H19B 108.9 . .
C21 C20 C19 105.4(6) . .
C21 C20 H20A 110.7 . .
C19 C20 H20A 110.7 . .
C21 C20 H20B 110.7 . .
C19 C20 H20B 110.7 . .
H20A C20 H20B 108.8 . .
O2 C21 C20 105.7(6) . .
O2 C21 H21A 110.6 . .
C20 C21 H21A 110.6 . .
O2 C21 H21B 110.6 . .
C20 C21 H21B 110.6 . .
H21A C21 H21B 108.7 . .
O2 C18B C19B 108.6(10) . .
O2 C18B H18C 110 . .
C19B C18B H18C 110 . .
O2 C18B H18D 110 . .
C19B C18B H18D 110 . .
H18C C18B H18D 108.4 . .
C20B C19B C18B 106.7(8) . .
C20B C19B H19C 110.4 . .
C18B C19B H19C 110.4 . .
C20B C19B H19D 110.4 . .
C18B C19B H19D 110.4 . .
H19C C19B H19D 108.6 . .
C19B C20B C21B 105.5(7) . .
C19B C20B H20C 110.6 . .
C21B C20B H20C 110.6 . .
C19B C20B H20D 110.6 . .
C21B C20B H20D 110.6 . .
H20C C20B H20D 108.8 . .
O2 C21B C20B 102.2(7) . .
O2 C21B H21C 111.3 . .
C20B C21B H21C 111.3 . .
O2 C21B H21D 111.3 . .
C20B C21B H21D 111.3 . .
H21C C21B H21D 109.2 . .

loop_
_geom_bond_atom_site_label_1
_geom_bond_atom_site_label_2
_geom_bond_distance
_geom_bond_site_symmetry_2
Fe1 C7 2.025(3) .
Fe1 C8 2.026(3) .
Fe1 C9 2.029(3) .
Fe1 C4 2.031(3) .
Fe1 C10 2.032(3) .
Fe1 C3 2.033(3) .
Fe1 C5 2.039(3) .
Fe1 C2 2.049(3) .
Fe1 C6 2.084(3) .
Fe1 C1 2.086(3) .
P1 C1 1.826(3) .
P1 Na2 2.8850(13) .
P1 Na1 2.9302(14) 2_757
P1 Na1 2.9563(14) .
P1 H1P 1.15(5) .
P2 C6 1.829(3) .
P2 Na1 2.8422(13) .
P2 Na2 2.8658(13) 1_455
P2 H2P 1.28(4) .
Na1 O1 2.305(2) .
Na1 P1 2.9302(14) 2_757
Na1 Na1 3.473(2) 2_757
Na2 O2 2.310(2) .
Na2 N1 2.495(3) .
Na2 P2 2.8658(13) 1_655
O1 C17 1.411(11) .
O1 C14 1.419(6) .
O1 C17B 1.45(2) .
O1 C14B 1.482(13) .
O2 C18 1.393(12) .
O2 C21 1.433(9) .
O2 C18B 1.450(13) .
O2 C21B 1.466(9) .
N1 C13 1.458(4) .
N1 C12 1.465(4) .
N1 C11 1.481(3) .
C1 C5 1.433(4) .
C1 C2 1.440(4) .
C2 C3 1.428(4) .
C2 C11 1.481(4) .
C3 C4 1.411(5) .
C3 H3 0.95 .
C4 C5 1.417(4) .
C4 H4 0.95 .
C5 H5 0.95 .
C6 C10 1.418(4) .
C6 C7 1.431(4) .
C7 C8 1.404(5) .
C7 H7 0.95 .
C8 C9 1.414(5) .
C8 H8 0.95 .
C9 C10 1.417(5) .
C9 H9 0.95 .
C10 H10 0.95 .
C11 H11A 0.99 .
C11 H11B 0.99 .
C12 H12A 0.98 .
C12 H12B 0.98 .
C12 H12C 0.98 .
C13 H13A 0.98 .
C13 H13B 0.98 .
C13 H13C 0.98 .
C14 C15 1.523(9) .
C14 H14A 0.99 .
C14 H14B 0.99 .
C15 C16 1.523(9) .
C15 H15A 0.99 .
C15 H15B 0.99 .
C16 C17 1.537(11) .
C16 H16A 0.99 .
C16 H16B 0.99 .
C17 H17A 0.99 .
C17 H17B 0.99 .
C14B C15B 1.471(19) .
C14B H14C 0.99 .
C14B H14D 0.99 .
C15B C16B 1.438(18) .
C15B H15C 0.99 .
C15B H15D 0.99 .
C16B C17B 1.42(3) .
C16B H16C 0.99 .
C16B H16D 0.99 .
C17B H17C 0.99 .
C17B H17D 0.99 .
C18 C19 1.556(12) .
C18 H18A 0.99 .
C18 H18B 0.99 .
C19 C20 1.540(10) .
C19 H19A 0.99 .
C19 H19B 0.99 .
C20 C21 1.487(11) .
C20 H20A 0.99 .
C20 H20B 0.99 .
C21 H21A 0.99 .
C21 H21B 0.99 .
C18B C19B 1.452(17) .
C18B H18C 0.99 .
C18B H18D 0.99 .
C19B C20B 1.408(10) .
C19B H19C 0.99 .
C19B H19D 0.99 .
C20B C21B 1.530(13) .
C20B H20C 0.99 .
C20B H20D 0.99 .
C21B H21C 0.99 .
C21B H21D 0.99 .
